data_7105143
loop_
_publ_author_name
'Uraguchi, Daisuke'
'Koshimoto, Kyohei'
'Ooi, Takashi'

_publ_section_title
;
 Flexible synthesis, structural determination, and synthetic
 application of a new C1-symmetric chiral ammonium betaine.
;
_journal_issue 2
_journal_name_full 'Chemical communications (Cambridge, England)'
_journal_page_first 300
_journal_page_last 302
_journal_paper_doi 10.1039/b916627k
_journal_volume 46
_journal_year 2009
_chemical_formula_sum 'C38 H41 N O4'
_chemical_formula_weight 575.72
_chemical_name_systematic
;
?
;
_space_group_IT_number 4
_symmetry_cell_setting monoclinic
_symmetry_space_group_name_Hall 'P 2yb'
_symmetry_space_group_name_H-M 'P 1 21 1'
_atom_sites_solution_hydrogens geom
_atom_sites_solution_primary direct
_atom_sites_solution_secondary difmap
_audit_creation_method SHELXL-97
_cell_angle_alpha 90.00
_cell_angle_beta 109.875(11)
_cell_angle_gamma 90.00
_cell_formula_units_Z 2
_cell_length_a 11.552(5)
_cell_length_b 9.827(5)
_cell_length_c 14.569(7)
_cell_measurement_reflns_used 3331
_cell_measurement_temperature 153(2)
_cell_measurement_theta_max 28.19
_cell_measurement_theta_min 2.55
_cell_volume 1555.4(13)
_computing_cell_refinement 'Bruker SMART'
_computing_data_collection 'Bruker SMART'
_computing_data_reduction 'Bruker SAINT'
_computing_molecular_graphics 'Bruker SHELXTL'
_computing_publication_material 'Bruker SHELXTL'
_computing_structure_refinement 'SHELXL-97 (Sheldrick, 1997)'
_computing_structure_solution 'SHELXS-97 (Sheldrick, 1990)'
_diffrn_ambient_temperature 153(2)
_diffrn_detector_area_resol_mean 8.366
_diffrn_measured_fraction_theta_full 0.987
_diffrn_measured_fraction_theta_max 0.987
_diffrn_measurement_device_type 'CCD area detector'
_diffrn_measurement_method 'phi and omega scans'
_diffrn_radiation_monochromator graphite
_diffrn_radiation_source 'fine-focus sealed tube'
_diffrn_radiation_type MoK\a
_diffrn_radiation_wavelength 0.71073
_diffrn_reflns_av_R_equivalents 0.0329
_diffrn_reflns_av_sigmaI/netI 0.0515
_diffrn_reflns_limit_h_max 15
_diffrn_reflns_limit_h_min -15
_diffrn_reflns_limit_k_max 12
_diffrn_reflns_limit_k_min -13
_diffrn_reflns_limit_l_max 19
_diffrn_reflns_limit_l_min -14
_diffrn_reflns_number 11719
_diffrn_reflns_theta_full 28.39
_diffrn_reflns_theta_max 28.39
_diffrn_reflns_theta_min 1.49
_exptl_absorpt_coefficient_mu 0.079
_exptl_absorpt_correction_T_max 0.9922
_exptl_absorpt_correction_T_min 0.9543
_exptl_absorpt_correction_type none
_exptl_crystal_colour yellow
_exptl_crystal_density_diffrn 1.229
_exptl_crystal_density_method 'not measured'
_exptl_crystal_description prism
_exptl_crystal_F_000 616
_exptl_crystal_size_max 0.60
_exptl_crystal_size_mid 0.20
_exptl_crystal_size_min 0.10
_refine_diff_density_max 0.291
_refine_diff_density_min -0.234
_refine_diff_density_rms 0.048
_refine_ls_abs_structure_details 'Flack H D (1983), Acta Cryst. A39, 876-881'
_refine_ls_abs_structure_Flack -1.4(12)
_refine_ls_extinction_method none
_refine_ls_goodness_of_fit_ref 1.032
_refine_ls_hydrogen_treatment mixed
_refine_ls_matrix_type full
_refine_ls_number_parameters 399
_refine_ls_number_reflns 6478
_refine_ls_number_restraints 1
_refine_ls_restrained_S_all 1.032
_refine_ls_R_factor_all 0.0593
_refine_ls_R_factor_gt 0.0496
_refine_ls_shift/su_max 0.000
_refine_ls_shift/su_mean 0.000
_refine_ls_structure_factor_coef Fsqd
_refine_ls_weighting_details 'calc w=1/[\s^2^(Fo^2^)+(0.0622P)^2^+0.2247P] where P=(Fo^2^+2Fc^2^)/3'
_refine_ls_weighting_scheme calc
_refine_ls_wR_factor_gt 0.1157
_refine_ls_wR_factor_ref 0.1216
_reflns_number_gt 5585
_reflns_number_total 6478
_reflns_threshold_expression >2sigma(I)
_cod_data_source_file b916627k.txt
_cod_data_source_block 8702kos
_cod_depositor_comments
;
The following automatic conversions were performed:
'_symmetry_cell_setting' value 'Monoclinic' changed to 'monoclinic'
according to '/home/saulius/struct/CIF-dictionaries/cif_core.dic'
dictionary named 'cif_core.dic' version 2.4.1 from 2010-06-29.

Automatic conversion script
Id: cif_fix_enum 1527 2010-12-29 10:47:43Z saulius 
;
_cod_original_sg_symbol_H-M P2(1)
_cod_database_code 7105143

loop_
_symmetry_equiv_pos_as_xyz
'x, y, z'
'-x, y+1/2, -z'

loop_
_atom_site_label
_atom_site_type_symbol
_atom_site_fract_x
_atom_site_fract_y
_atom_site_fract_z
_atom_site_U_iso_or_equiv
_atom_site_adp_type
_atom_site_occupancy
_atom_site_symmetry_multiplicity
_atom_site_calc_flag
_atom_site_refinement_flags
_atom_site_disorder_assembly
_atom_site_disorder_group
O1 O 0.51765(12) 0.59231(15) 0.68916(10) 0.0245(3) Uani 1 1 d . . .
C1 C 0.59908(18) 0.4179(2) 0.80795(14) 0.0203(4) Uani 1 1 d . . .
C4 C 0.36256(18) 0.3735(2) 0.81171(15) 0.0229(4) Uani 1 1 d . . .
H4 H 0.2815 0.3590 0.8124 0.028 Uiso 1 1 calc R . .
C11 C 0.72748(18) 0.4371(2) 0.80769(13) 0.0202(4) Uani 1 1 d . . .
C5 C 0.45937(18) 0.2964(2) 0.87544(14) 0.0226(4) Uani 1 1 d . . .
C10 C 0.58008(18) 0.3182(2) 0.87328(13) 0.0208(4) Uani 1 1 d . . .
C3 C 0.37983(18) 0.4688(2) 0.74865(14) 0.0215(4) Uani 1 1 d . . .
C6 C 0.43784(19) 0.1971(2) 0.93814(15) 0.0275(5) Uani 1 1 d . . .
H6 H 0.3563 0.1831 0.9378 0.033 Uiso 1 1 calc R . .
C9 C 0.6754(2) 0.2390(2) 0.93849(15) 0.0282(5) Uani 1 1 d . . .
H9 H 0.7577 0.2523 0.9407 0.034 Uiso 1 1 calc R . .
C19 C 0.7402(2) 0.6596(2) 0.89424(15) 0.0271(4) Uani 1 1 d . . .
H19 H 0.6570 0.6511 0.8910 0.033 Uiso 1 1 calc R . .
C20 C 0.79415(18) 0.5554(2) 0.85430(14) 0.0215(4) Uani 1 1 d . . .
C2 C 0.50225(18) 0.4975(2) 0.74767(14) 0.0208(4) Uani 1 1 d . . .
C13 C 0.91510(18) 0.3479(2) 0.78677(14) 0.0224(4) Uani 1 1 d . . .
C14 C 0.97671(18) 0.4644(2) 0.82786(15) 0.0241(4) Uani 1 1 d . . .
H14 H 1.0608 0.4737 0.8339 0.029 Uiso 1 1 calc R . .
C33 C 0.71626(19) 0.2155(2) 0.71737(14) 0.0239(4) Uani 1 1 d . . .
H33A H 0.6488 0.1950 0.7427 0.029 Uiso 1 1 calc R . .
H33B H 0.7728 0.1365 0.7326 0.029 Uiso 1 1 calc R . .
N1 N 0.66096(15) 0.23027(19) 0.60581(12) 0.0254(4) Uani 1 1 d . . .
C21 C 0.26876(18) 0.5346(2) 0.67933(14) 0.0226(4) Uani 1 1 d . . .
C7 C 0.5311(2) 0.1212(2) 0.99890(17) 0.0337(5) Uani 1 1 d . . .
H7 H 0.5154 0.0548 1.0406 0.040 Uiso 1 1 calc R . .
C12 C 0.78548(17) 0.3379(2) 0.77094(13) 0.0209(4) Uani 1 1 d . . .
C15 C 0.91925(18) 0.5705(2) 0.86140(14) 0.0234(4) Uani 1 1 d . . .
C8 C 0.6518(2) 0.1434(3) 0.99857(17) 0.0331(5) Uani 1 1 d . . .
H8 H 0.7178 0.0913 1.0407 0.040 Uiso 1 1 calc R . .
C27 C 0.98964(18) 0.2336(2) 0.76820(15) 0.0242(4) Uani 1 1 d . . .
C16 C 0.9845(2) 0.6885(2) 0.90616(16) 0.0299(5) Uani 1 1 d . . .
H16 H 1.0680 0.6992 0.9106 0.036 Uiso 1 1 calc R . .
C22 C 0.2097(2) 0.4747(2) 0.58904(15) 0.0290(5) Uani 1 1 d . . .
H22 H 0.2476 0.4003 0.5685 0.035 Uiso 1 1 calc R . .
C35 C 0.6227(2) 0.0912(3) 0.56383(18) 0.0350(5) Uani 1 1 d . . .
H35A H 0.6956 0.0331 0.5776 0.052 Uiso 1 1 calc R . .
H35B H 0.5816 0.0984 0.4931 0.052 Uiso 1 1 calc R . .
H35C H 0.5660 0.0513 0.5934 0.052 Uiso 1 1 calc R . .
C18 C 0.8064(2) 0.7719(3) 0.93729(17) 0.0333(5) Uani 1 1 d . . .
H18 H 0.7687 0.8403 0.9636 0.040 Uiso 1 1 calc R . .
C32 C 1.05664(19) 0.2513(2) 0.70537(16) 0.0288(5) Uani 1 1 d . . .
H32 H 1.0475 0.3326 0.6683 0.035 Uiso 1 1 calc R . .
C17 C 0.9296(2) 0.7873(3) 0.94306(17) 0.0337(5) Uani 1 1 d . . .
H17 H 0.9745 0.8661 0.9725 0.040 Uiso 1 1 calc R . .
C31 C 1.1368(2) 0.1504(3) 0.69693(18) 0.0379(6) Uani 1 1 d . . .
H31 H 1.1822 0.1632 0.6542 0.045 Uiso 1 1 calc R . .
C26 C 0.2124(2) 0.6440(3) 0.70675(19) 0.0411(6) Uani 1 1 d . . .
H26 H 0.2522 0.6878 0.7675 0.049 Uiso 1 1 calc R . .
C23 C 0.0966(2) 0.5219(3) 0.52857(16) 0.0355(5) Uani 1 1 d . . .
H23 H 0.0575 0.4801 0.4669 0.043 Uiso 1 1 calc R . .
C24 C 0.0403(2) 0.6294(3) 0.55761(19) 0.0392(6) Uani 1 1 d . . .
H24 H -0.0379 0.6609 0.5166 0.047 Uiso 1 1 calc R . .
C34 C 0.7516(2) 0.2865(3) 0.56262(16) 0.0349(5) Uani 1 1 d . . .
H34A H 0.7745 0.3792 0.5868 0.052 Uiso 1 1 calc R . .
H34B H 0.7144 0.2882 0.4913 0.052 Uiso 1 1 calc R . .
H34C H 0.8253 0.2290 0.5815 0.052 Uiso 1 1 calc R . .
C36 C 0.5503(2) 0.3204(3) 0.57727(16) 0.0340(5) Uani 1 1 d . . .
H36A H 0.5153 0.3259 0.5060 0.051 Uiso 1 1 calc R . .
H36B H 0.5741 0.4116 0.6043 0.051 Uiso 1 1 calc R . .
H36C H 0.4888 0.2828 0.6029 0.051 Uiso 1 1 calc R . .
C28 C 1.0037(2) 0.1127(3) 0.8211(2) 0.0375(6) Uani 1 1 d . . .
H28 H 0.9577 0.0983 0.8633 0.045 Uiso 1 1 calc R . .
C29 C 1.0845(3) 0.0137(3) 0.8122(3) 0.0535(8) Uani 1 1 d . . .
H29 H 1.0947 -0.0678 0.8492 0.064 Uiso 1 1 calc R . .
C30 C 1.1504(2) 0.0333(3) 0.7496(2) 0.0487(7) Uani 1 1 d . . .
H30 H 1.2053 -0.0352 0.7434 0.058 Uiso 1 1 calc R . .
C25 C 0.0984(3) 0.6906(3) 0.6464(2) 0.0505(7) Uani 1 1 d . . .
H25 H 0.0602 0.7650 0.6665 0.061 Uiso 1 1 calc R . .
O4 O 0.3243(2) 0.0915(2) 0.57671(16) 0.0583(6) Uani 1 1 d . . .
O3 O 0.4516(2) 0.85733(19) 0.67865(13) 0.0497(5) Uani 1 1 d . . .
H3 H 0.4658 0.7733 0.6818 0.075 Uiso 1 1 calc R . .
O2 O 0.6868(2) 0.6466(3) 0.61157(16) 0.0674(7) Uani 1 1 d . . .
H2 H 0.6410 0.6343 0.6449 0.101 Uiso 1 1 calc R . .
C38 C 0.7667(3) 0.7513(3) 0.6509(2) 0.0501(7) Uani 1 1 d . . .
H38A H 0.7892 0.7961 0.5993 0.075 Uiso 1 1 calc R . .
H38B H 0.8409 0.7154 0.7005 0.075 Uiso 1 1 calc R . .
H38C H 0.7270 0.8173 0.6810 0.075 Uiso 1 1 calc R . .
C37 C 0.4916(3) 0.9127(3) 0.7733(2) 0.0525(7) Uani 1 1 d . . .
H37A H 0.4580 0.8591 0.8151 0.079 Uiso 1 1 calc R . .
H37B H 0.4631 1.0070 0.7706 0.079 Uiso 1 1 calc R . .
H37C H 0.5817 0.9106 0.8001 0.079 Uiso 1 1 calc R . .
H39 H 0.329(4) 0.100(5) 0.514(3) 0.090(13) Uiso 1 1 d . . .

loop_
_atom_site_aniso_label
_atom_site_aniso_U_11
_atom_site_aniso_U_22
_atom_site_aniso_U_33
_atom_site_aniso_U_23
_atom_site_aniso_U_13
_atom_site_aniso_U_12
O1 0.0235(7) 0.0270(8) 0.0251(7) 0.0035(6) 0.0112(6) 0.0002(6)
C1 0.0195(9) 0.0229(10) 0.0210(9) -0.0021(7) 0.0101(7) -0.0006(8)
C4 0.0174(9) 0.0277(10) 0.0251(9) -0.0022(8) 0.0091(7) -0.0028(8)
C11 0.0199(9) 0.0247(10) 0.0170(8) 0.0031(7) 0.0074(7) 0.0002(8)
C5 0.0234(10) 0.0242(10) 0.0222(9) -0.0028(8) 0.0104(8) -0.0020(8)
C10 0.0214(9) 0.0240(10) 0.0184(8) -0.0022(7) 0.0085(7) -0.0001(8)
C3 0.0213(9) 0.0213(10) 0.0217(9) -0.0046(7) 0.0073(7) 0.0013(8)
C6 0.0252(10) 0.0322(12) 0.0285(10) 0.0022(9) 0.0135(8) -0.0033(9)
C9 0.0238(10) 0.0363(12) 0.0259(10) 0.0017(9) 0.0103(8) 0.0027(9)
C19 0.0265(10) 0.0320(12) 0.0248(10) -0.0019(9) 0.0111(8) 0.0007(9)
C20 0.0233(9) 0.0239(10) 0.0171(8) 0.0004(7) 0.0067(7) 0.0007(8)
C2 0.0228(9) 0.0227(10) 0.0181(9) -0.0018(7) 0.0087(7) -0.0010(8)
C13 0.0208(9) 0.0263(11) 0.0221(9) 0.0028(8) 0.0097(8) 0.0011(8)
C14 0.0173(9) 0.0300(11) 0.0253(9) 0.0034(8) 0.0078(8) 0.0010(8)
C33 0.0229(9) 0.0257(10) 0.0252(10) -0.0006(8) 0.0109(8) -0.0002(8)
N1 0.0218(8) 0.0280(9) 0.0257(9) -0.0061(7) 0.0074(7) 0.0008(7)
C21 0.0192(9) 0.0266(10) 0.0240(9) 0.0032(8) 0.0097(8) -0.0016(8)
C7 0.0392(12) 0.0339(12) 0.0338(11) 0.0096(10) 0.0197(10) 0.0004(10)
C12 0.0198(9) 0.0245(10) 0.0192(9) 0.0007(8) 0.0077(7) 0.0001(8)
C15 0.0222(10) 0.0262(11) 0.0212(9) 0.0030(8) 0.0066(8) -0.0006(8)
C8 0.0314(11) 0.0381(13) 0.0292(11) 0.0120(9) 0.0094(9) 0.0074(10)
C27 0.0175(9) 0.0273(11) 0.0278(10) -0.0031(8) 0.0079(8) -0.0015(8)
C16 0.0247(10) 0.0321(12) 0.0315(11) -0.0018(9) 0.0077(9) -0.0046(9)
C22 0.0296(11) 0.0335(12) 0.0251(10) 0.0002(9) 0.0109(9) 0.0048(9)
C35 0.0357(12) 0.0316(12) 0.0366(12) -0.0126(10) 0.0109(10) -0.0024(11)
C18 0.0402(13) 0.0310(12) 0.0310(11) -0.0080(9) 0.0149(10) 0.0022(10)
C32 0.0204(10) 0.0383(13) 0.0292(10) -0.0025(9) 0.0106(8) -0.0028(9)
C17 0.0373(12) 0.0291(12) 0.0314(11) -0.0070(9) 0.0076(10) -0.0083(10)
C31 0.0235(11) 0.0530(17) 0.0403(13) -0.0154(12) 0.0148(10) -0.0020(11)
C26 0.0380(13) 0.0408(15) 0.0370(13) -0.0088(11) 0.0032(10) 0.0103(11)
C23 0.0330(12) 0.0454(14) 0.0230(10) 0.0029(10) 0.0029(9) -0.0022(11)
C24 0.0256(11) 0.0522(16) 0.0364(12) 0.0085(11) 0.0061(10) 0.0091(11)
C34 0.0351(12) 0.0465(14) 0.0249(10) 0.0006(10) 0.0125(9) -0.0021(11)
C36 0.0304(11) 0.0389(13) 0.0284(11) -0.0037(10) 0.0046(9) 0.0096(10)
C28 0.0365(13) 0.0323(13) 0.0524(15) 0.0059(11) 0.0264(12) 0.0050(11)
C29 0.0490(16) 0.0313(14) 0.086(2) 0.0101(14) 0.0297(16) 0.0109(12)
C30 0.0312(13) 0.0409(15) 0.078(2) -0.0152(14) 0.0244(13) 0.0093(12)
C25 0.0396(14) 0.0541(18) 0.0496(15) -0.0060(13) 0.0044(12) 0.0222(14)
O4 0.0736(14) 0.0633(14) 0.0508(12) 0.0002(11) 0.0380(11) 0.0123(12)
O3 0.0725(13) 0.0337(10) 0.0375(9) 0.0048(8) 0.0118(9) 0.0119(10)
O2 0.0637(13) 0.1055(19) 0.0476(12) -0.0249(12) 0.0380(11) -0.0380(14)
C38 0.0558(17) 0.0518(17) 0.0423(14) 0.0130(13) 0.0163(13) -0.0097(14)
C37 0.0638(19) 0.0422(16) 0.0472(16) -0.0038(13) 0.0132(14) 0.0076(14)

loop_
_atom_type_symbol
_atom_type_description
_atom_type_scat_dispersion_real
_atom_type_scat_dispersion_imag
_atom_type_scat_source
C C 0.0033 0.0016 'International Tables Vol C Tables 4.2.6.8 and 6.1.1.4'
H H 0.0000 0.0000 'International Tables Vol C Tables 4.2.6.8 and 6.1.1.4'
N N 0.0061 0.0033 'International Tables Vol C Tables 4.2.6.8 and 6.1.1.4'
O O 0.0106 0.0060 'International Tables Vol C Tables 4.2.6.8 and 6.1.1.4'

loop_
_geom_angle_atom_site_label_1
_geom_angle_atom_site_label_2
_geom_angle_atom_site_label_3
_geom_angle
_geom_angle_site_symmetry_1
_geom_angle_site_symmetry_3
_geom_angle_publ_flag
C2 C1 C10 121.82(18) . . ?
C2 C1 C11 120.58(18) . . ?
C10 C1 C11 117.58(17) . . ?
C3 C4 C5 123.03(18) . . ?
C12 C11 C20 120.02(17) . . ?
C12 C11 C1 121.41(18) . . ?
C20 C11 C1 118.34(17) . . ?
C4 C5 C6 121.50(18) . . ?
C4 C5 C10 118.01(18) . . ?
C6 C5 C10 120.46(18) . . ?
C9 C10 C5 116.55(18) . . ?
C9 C10 C1 124.10(18) . . ?
C5 C10 C1 119.35(17) . . ?
C4 C3 C2 120.29(18) . . ?
C4 C3 C21 117.63(18) . . ?
C2 C3 C21 122.01(18) . . ?
C7 C6 C5 121.57(19) . . ?
C8 C9 C10 121.7(2) . . ?
C18 C19 C20 120.9(2) . . ?
C15 C20 C19 118.10(18) . . ?
C15 C20 C11 119.29(18) . . ?
C19 C20 C11 122.61(18) . . ?
O1 C2 C1 123.10(18) . . ?
O1 C2 C3 119.51(17) . . ?
C1 C2 C3 117.36(18) . . ?
C14 C13 C12 118.96(18) . . ?
C14 C13 C27 117.41(18) . . ?
C12 C13 C27 123.45(18) . . ?
C13 C14 C15 122.17(18) . . ?
C12 C33 N1 115.38(17) . . ?
C36 N1 C34 108.59(19) . . ?
C36 N1 C35 108.72(17) . . ?
C34 N1 C35 108.40(18) . . ?
C36 N1 C33 111.03(16) . . ?
C34 N1 C33 112.34(16) . . ?
C35 N1 C33 107.67(17) . . ?
C26 C21 C22 118.4(2) . . ?
C26 C21 C3 121.64(19) . . ?
C22 C21 C3 119.4(2) . . ?
C6 C7 C8 118.5(2) . . ?
C11 C12 C13 120.14(18) . . ?
C11 C12 C33 121.27(17) . . ?
C13 C12 C33 118.54(17) . . ?
C14 C15 C16 121.72(19) . . ?
C14 C15 C20 118.96(18) . . ?
C16 C15 C20 119.25(19) . . ?
C9 C8 C7 121.2(2) . . ?
C28 C27 C32 118.8(2) . . ?
C28 C27 C13 120.41(19) . . ?
C32 C27 C13 120.4(2) . . ?
C17 C16 C15 121.1(2) . . ?
C23 C22 C21 120.9(2) . . ?
C19 C18 C17 120.8(2) . . ?
C31 C32 C27 120.2(2) . . ?
C16 C17 C18 119.8(2) . . ?
C30 C31 C32 120.4(2) . . ?
C21 C26 C25 120.7(2) . . ?
C24 C23 C22 120.2(2) . . ?
C25 C24 C23 119.6(2) . . ?
C29 C28 C27 120.2(2) . . ?
C28 C29 C30 120.2(3) . . ?
C31 C30 C29 120.2(2) . . ?
C24 C25 C26 120.3(3) . . ?

loop_
_geom_bond_atom_site_label_1
_geom_bond_atom_site_label_2
_geom_bond_distance
_geom_bond_site_symmetry_2
_geom_bond_publ_flag
O1 C2 1.315(2) . ?
C1 C2 1.402(3) . ?
C1 C10 1.434(3) . ?
C1 C11 1.496(3) . ?
C4 C3 1.373(3) . ?
C4 C5 1.408(3) . ?
C11 C12 1.389(3) . ?
C11 C20 1.432(3) . ?
C5 C6 1.415(3) . ?
C5 C10 1.422(3) . ?
C10 C9 1.418(3) . ?
C3 C2 1.447(3) . ?
C3 C21 1.484(3) . ?
C6 C7 1.361(3) . ?
C9 C8 1.373(3) . ?
C19 C18 1.368(3) . ?
C19 C20 1.422(3) . ?
C20 C15 1.421(3) . ?
C13 C14 1.373(3) . ?
C13 C12 1.439(3) . ?
C13 C27 1.496(3) . ?
C14 C15 1.410(3) . ?
C33 C12 1.507(3) . ?
C33 N1 1.538(3) . ?
N1 C36 1.494(3) . ?
N1 C34 1.499(3) . ?
N1 C35 1.501(3) . ?
C21 C26 1.384(3) . ?
C21 C22 1.390(3) . ?
C7 C8 1.413(3) . ?
C15 C16 1.416(3) . ?
C27 C28 1.395(3) . ?
C27 C32 1.396(3) . ?
C16 C17 1.366(3) . ?
C22 C23 1.385(3) . ?
C18 C17 1.404(3) . ?
C32 C31 1.390(3) . ?
C31 C30 1.362(4) . ?
C26 C25 1.389(4) . ?
C23 C24 1.380(4) . ?
C24 C25 1.377(4) . ?
C28 C29 1.384(4) . ?
C29 C30 1.387(4) . ?
O3 C37 1.406(3) . ?
O2 C38 1.371(4) . ?

loop_
_geom_hbond_atom_site_label_D
_geom_hbond_atom_site_label_H
_geom_hbond_atom_site_label_A
_geom_hbond_distance_DH
_geom_hbond_distance_HA
_geom_hbond_distance_DA
_geom_hbond_angle_DHA
_geom_hbond_site_symmetry_A
O2 H2 O1 0.84 1.80 2.624(2) 166.2 .
O3 H3 O1 0.84 1.87 2.704(3) 172.6 .

loop_
_cod_related_entry_id
_cod_related_entry_database
_cod_related_entry_code
1 ChemSpider 30653171
